data_1010503
loop_
_publ_author_name
'Dehlinger, U'

_publ_section_title
;
Ueber die Rumgruppe von (C N~2~ H~2~)~2~ und die Kristallstruktur von
Ca C N~2~.
;
_journal_coden_ASTM ZEKGAX
_journal_name_full
;
Zeitschrift fuer Kristallographie, Kristallgeometrie, Kristallphysik,
Kristallchemie (-144,1977)
;
_journal_page_first 286
_journal_page_last 290
_journal_volume 65
_journal_year 1927
_chemical_formula_structural 'Ca C N2'
_chemical_formula_sum 'C Ca N2'
_chemical_name_systematic 'Calcium cyanamide'
_space_group_IT_number 166
_symmetry_cell_setting trigonal
_symmetry_space_group_name_Hall '-P 3* 2'
_symmetry_space_group_name_H-M 'R -3 m :R'
_cell_angle_alpha 43.83
_cell_angle_beta 43.83
_cell_angle_gamma 43.83
_cell_formula_units_Z 1
_cell_length_a 5.11
_cell_length_b 5.11
_cell_length_c 5.11
_cell_volume 58.1
_exptl_crystal_density_meas 2.2
_cod_depositor_comments
;
 Correcting the summary chemical formula by changing it from 'Ca N2'
 to 'C Ca N2'.

 Antanas Vaitkus,
 2018-07-07
;
_cod_original_sg_symbol_H-M 'R -3 m R'
_cod_database_code 1010503

loop_
_symmetry_equiv_pos_as_xyz
x,y,z
y,x,z
y,z,x
x,z,y
z,x,y
z,y,x
-x,-y,-z
-y,-x,-z
-y,-z,-x
-x,-z,-y
-z,-x,-y
-z,-y,-x

loop_
_atom_site_label
_atom_site_type_symbol
_atom_site_symmetry_multiplicity
_atom_site_Wyckoff_symbol
_atom_site_fract_x
_atom_site_fract_y
_atom_site_fract_z
_atom_site_occupancy
_atom_site_attached_hydrogens
_atom_site_calc_flag
Ca1 Ca2+ 1 a 0. 0. 0. 1. 0 d
C1 C4+ 1 b 0.5 0.5 0.5 1. 0 d
N1 N3- 2 c 0.37 0.37 0.37 1. 0 d

loop_
_atom_type_symbol
_atom_type_oxidation_number
Ca2+ 2.000
C4+ 4.000
N3- -3.000
